data_2108477
loop_
_publ_author_name
'Sarma, Parishmita'
'Patir, Khemnath'
'Sarmah, Kashyap Kumar'
'Gogoi, Sonit Kumar'
'Thakuria, Ranjit'
'Das, Pranab Jyoti'

_publ_section_title
;
 Stimuli-responsive aggregation-induced fluorescence in a series of
 biphenyl-based Knoevenagel products: effects of substituent active
 methylene groups on \p--\p interactions
;
_journal_issue 5
_journal_name_full 'Acta Crystallographica Section B'
_journal_page_first
;
;
_journal_paper_doi 10.1107/S2052520619009156
_journal_volume 75
_journal_year 2019
_chemical_formula_moiety 'C18 H15 N O2'
_chemical_formula_sum 'C18 H15 N O2'
_chemical_formula_weight 277.31
_space_group_crystal_system triclinic
_space_group_IT_number 2
_space_group_name_Hall '-P 1'
_space_group_name_H-M_alt 'P -1'
_symmetry_space_group_name_Hall '-P 1'
_symmetry_space_group_name_H-M 'P -1'
_atom_sites_solution_hydrogens geom
_audit_creation_method SHELXL-2016/6
_cell_angle_alpha 108.298(3)
_cell_angle_beta 102.962(3)
_cell_angle_gamma 94.992(4)
_cell_formula_units_Z 4
_cell_length_a 7.7437(5)
_cell_length_b 12.8797(9)
_cell_length_c 16.2007(11)
_cell_measurement_reflns_used 7988
_cell_measurement_temperature 296(2)
_cell_measurement_theta_max 26.01
_cell_measurement_theta_min 2.52
_cell_volume 1473.21(18)
_computing_cell_refinement 'Bruker SAINT'
_computing_data_collection 'Bruker APEX2'
_computing_data_reduction 'Bruker SAINT'
_computing_molecular_graphics 'Bruker SHELXTL'
_computing_publication_material 'Bruker SHELXTL'
_computing_structure_refinement 'SHELXL-2016/6 (Sheldrick, 2016)'
_computing_structure_solution 'SHELXL-2016/6 (Sheldrick, 2016)'
_diffrn_ambient_temperature 296(2)
_diffrn_measured_fraction_theta_full 0.996
_diffrn_measured_fraction_theta_max 0.989
_diffrn_measurement_device_type 'Bruker APEX-II CCD'
_diffrn_measurement_method '\f and \w scans'
_diffrn_radiation_type MoK\a
_diffrn_radiation_wavelength 0.71073
_diffrn_reflns_av_R_equivalents 0.0290
_diffrn_reflns_av_unetI/netI 0.0335
_diffrn_reflns_Laue_measured_fraction_full 0.996
_diffrn_reflns_Laue_measured_fraction_max 0.989
_diffrn_reflns_limit_h_max 9
_diffrn_reflns_limit_h_min -9
_diffrn_reflns_limit_k_max 13
_diffrn_reflns_limit_k_min -15
_diffrn_reflns_limit_l_max 19
_diffrn_reflns_limit_l_min -17
_diffrn_reflns_number 15452
_diffrn_reflns_point_group_measured_fraction_full 0.996
_diffrn_reflns_point_group_measured_fraction_max 0.989
_diffrn_reflns_theta_full 25.242
_diffrn_reflns_theta_max 26.089
_diffrn_reflns_theta_min 1.373
_diffrn_source 'fine-focus sealed tube'
_exptl_absorpt_coefficient_mu 0.082
_exptl_absorpt_correction_type multi-scan
_exptl_absorpt_process_details 'Bruker AXS SADABS program'
_exptl_crystal_colour colorless
_exptl_crystal_density_diffrn 1.250
_exptl_crystal_description needle
_exptl_crystal_F_000 584
_exptl_crystal_size_max 0.190
_exptl_crystal_size_mid 0.140
_exptl_crystal_size_min 0.110
_exptl_transmission_factor_max 0.990
_exptl_transmission_factor_min 0.985
_refine_diff_density_max 0.213
_refine_diff_density_min -0.222
_refine_diff_density_rms 0.045
_refine_ls_extinction_coef 0.0038(15)
_refine_ls_extinction_expression Fc^*^=kFc[1+0.001xFc^2^\l^3^/sin(2\q)]^-1/4^
_refine_ls_extinction_method 'SHELXL-2016/6 (Sheldrick 2016)'
_refine_ls_goodness_of_fit_ref 1.043
_refine_ls_hydrogen_treatment constr
_refine_ls_matrix_type full
_refine_ls_number_parameters 382
_refine_ls_number_reflns 5786
_refine_ls_number_restraints 0
_refine_ls_restrained_S_all 1.043
_refine_ls_R_factor_all 0.0746
_refine_ls_R_factor_gt 0.0492
_refine_ls_shift/su_max 0.001
_refine_ls_shift/su_mean 0.000
_refine_ls_structure_factor_coef Fsqd
_refine_ls_weighting_details 'w=1/[\s^2^(Fo^2^)+(0.0833P)^2^+0.2424P] where P=(Fo^2^+2Fc^2^)/3'
_refine_ls_weighting_scheme calc
_refine_ls_wR_factor_gt 0.1348
_refine_ls_wR_factor_ref 0.1629
_reflns_Friedel_coverage 0.000
_reflns_number_gt 4020
_reflns_number_total 5786
_reflns_threshold_expression 'I > 2\s(I)'
_cod_data_source_file rm5018sup1.cif
_cod_data_source_block 1b
_cod_original_cell_volume 1473.21(17)
_cod_database_code 2108477
_publcif_datablock.id {c9365ca3-d8a5-40ca-8458-7c34a5a40b7a}

_shelx_shelxl_version_number 2016/6
_shelx_space_group_comment
;
The symmetry employed for this shelxl refinement is uniquely defined
by the following loop, which should always be used as a source of
symmetry information in preference to the above space-group names.
They are only intended as comments.
;
_shelx_estimated_absorpt_t_min 0.985
_shelx_estimated_absorpt_t_max 0.991
_exptl_absorpt_special_details 'Sheldrick,G.M.,2015,University of gottingen'

loop_
_space_group_symop_operation_xyz
'x, y, z'
'-x, -y, -z'

loop_
_atom_site_label
_atom_site_type_symbol
_atom_site_fract_x
_atom_site_fract_y
_atom_site_fract_z
_atom_site_U_iso_or_equiv
_atom_site_adp_type
_atom_site_occupancy
_atom_site_site_symmetry_order
_atom_site_calc_flag
_atom_site_refinement_flags_posn
_atom_site_refinement_flags_adp
C1 C 0.4144(2) 0.52633(13) 0.78027(11) 0.0453(4) Uani 1 1 d . .
C2 C 0.4087(3) 0.63775(15) 0.82229(12) 0.0599(5) Uani 1 1 d . .
H2 H 0.451082 0.668846 0.884721 0.072 Uiso 1 1 calc R U
C3 C 0.3425(3) 0.70303(14) 0.77437(12) 0.0579(5) Uani 1 1 d . .
H3 H 0.339057 0.776821 0.805070 0.069 Uiso 1 1 calc R U
C4 C 0.2804(2) 0.66126(13) 0.68086(11) 0.0438(4) Uani 1 1 d . .
C5 C 0.2061(2) 0.73055(13) 0.62844(12) 0.0464(4) Uani 1 1 d . .
C6 C 0.2455(3) 0.84554(16) 0.66313(15) 0.0706(6) Uani 1 1 d . .
H6 H 0.321142 0.880515 0.720882 0.085 Uiso 1 1 calc R U
C7 C 0.1745(4) 0.90934(17) 0.61351(18) 0.0821(7) Uani 1 1 d . .
H7 H 0.203414 0.986304 0.638154 0.099 Uiso 1 1 calc R U
C8 C 0.0625(3) 0.86028(18) 0.52887(16) 0.0730(6) Uani 1 1 d . .
H8 H 0.013738 0.903304 0.495979 0.088 Uiso 1 1 calc R U
C9 C 0.0228(3) 0.74745(18) 0.49309(15) 0.0683(5) Uani 1 1 d . .
H9 H -0.051939 0.713231 0.435045 0.082 Uiso 1 1 calc R U
C10 C 0.0929(3) 0.68359(15) 0.54236(13) 0.0588(5) Uani 1 1 d . .
H10 H 0.062985 0.606715 0.516894 0.071 Uiso 1 1 calc R U
C11 C 0.2918(2) 0.55049(13) 0.63862(11) 0.0480(4) Uani 1 1 d . .
H11 H 0.255249 0.520513 0.575992 0.058 Uiso 1 1 calc R U
C12 C 0.3555(2) 0.48415(13) 0.68649(11) 0.0478(4) Uani 1 1 d . .
H12 H 0.359122 0.410361 0.655907 0.057 Uiso 1 1 calc R U
C13 C 0.4821(2) 0.46321(14) 0.83742(11) 0.0506(4) Uani 1 1 d . .
H13 H 0.536727 0.506406 0.897274 0.061 Uiso 1 1 calc R U
C14 C 0.4799(2) 0.35464(14) 0.81936(11) 0.0471(4) Uani 1 1 d . .
C15 C 0.5649(2) 0.31544(15) 0.89391(12) 0.0531(4) Uani 1 1 d . .
C16 C 0.6407(3) 0.16025(17) 0.93265(14) 0.0772(6) Uani 1 1 d . .
H16A H 0.768060 0.190343 0.956880 0.093 Uiso 1 1 calc R U
H16B H 0.584090 0.179228 0.981859 0.093 Uiso 1 1 calc R U
C17 C 0.6153(5) 0.0408(2) 0.8908(2) 0.1146(11) Uani 1 1 d . .
H17A H 0.489052 0.011130 0.870459 0.172 Uiso 1 1 calc R U
H17B H 0.673463 0.009473 0.933939 0.172 Uiso 1 1 calc R U
H17C H 0.666445 0.022717 0.840358 0.172 Uiso 1 1 calc R U
C18 C 0.3979(3) 0.27084(14) 0.73328(12) 0.0522(4) Uani 1 1 d . .
C19 C 0.8292(2) 0.49552(13) 0.70817(11) 0.0442(4) Uani 1 1 d . .
C20 C 0.9553(2) 0.54089(14) 0.79141(12) 0.0532(4) Uani 1 1 d . .
H20 H 0.995206 0.617158 0.815445 0.064 Uiso 1 1 calc R U
C21 C 1.0223(2) 0.47474(14) 0.83892(12) 0.0542(4) Uani 1 1 d . .
H21 H 1.106697 0.507396 0.894496 0.065 Uiso 1 1 calc R U
C22 C 0.9668(2) 0.36018(13) 0.80581(11) 0.0452(4) Uani 1 1 d . .
C23 C 1.0369(2) 0.28975(14) 0.85800(12) 0.0514(4) Uani 1 1 d . .
C24 C 1.0936(3) 0.33176(18) 0.95157(14) 0.0669(5) Uani 1 1 d . .
H24 H 1.093138 0.406179 0.981748 0.080 Uiso 1 1 calc R U
C25 C 1.1506(3) 0.2650(2) 1.00037(17) 0.0851(7) Uani 1 1 d . .
H25 H 1.188179 0.294435 1.063006 0.102 Uiso 1 1 calc R U
C26 C 1.1520(4) 0.1549(2) 0.9566(2) 0.0947(8) Uani 1 1 d . .
H26 H 1.188256 0.109550 0.989630 0.114 Uiso 1 1 calc R U
C27 C 1.0999(4) 0.1120(2) 0.8644(2) 0.0911(8) Uani 1 1 d . .
H27 H 1.102019 0.037692 0.834804 0.109 Uiso 1 1 calc R U
C28 C 1.0443(3) 0.17903(16) 0.81514(16) 0.0688(5) Uani 1 1 d . .
H28 H 1.011499 0.149612 0.752475 0.083 Uiso 1 1 calc R U
C29 C 0.8408(2) 0.31500(13) 0.72280(12) 0.0524(4) Uani 1 1 d . .
H29 H 0.799864 0.238837 0.699203 0.063 Uiso 1 1 calc R U
C30 C 0.7747(2) 0.38087(14) 0.67436(11) 0.0507(4) Uani 1 1 d . .
H30 H 0.692262 0.348029 0.618190 0.061 Uiso 1 1 calc R U
C31 C 0.7510(2) 0.55820(13) 0.65272(11) 0.0457(4) Uani 1 1 d . .
H31 H 0.680260 0.514548 0.595592 0.055 Uiso 1 1 calc R U
C32 C 0.7630(2) 0.66783(13) 0.66955(11) 0.0464(4) Uani 1 1 d . .
C33 C 0.6671(2) 0.70753(14) 0.59736(11) 0.0469(4) Uani 1 1 d . .
C34 C 0.6084(3) 0.86674(15) 0.56080(12) 0.0602(5) Uani 1 1 d . .
H34A H 0.478526 0.846088 0.543027 0.072 Uiso 1 1 calc R U
H34B H 0.652029 0.842186 0.507379 0.072 Uiso 1 1 calc R U
C35 C 0.6623(4) 0.98976(17) 0.60648(16) 0.0875(8) Uani 1 1 d . .
H35A H 0.791001 1.008961 0.623431 0.131 Uiso 1 1 calc R U
H35B H 0.618980 1.012743 0.659383 0.131 Uiso 1 1 calc R U
H35C H 0.611432 1.026445 0.565911 0.131 Uiso 1 1 calc R U
C36 C 0.8614(3) 0.75165(14) 0.75273(12) 0.0576(5) Uani 1 1 d . .
N1 N 0.3304(3) 0.20326(13) 0.66545(11) 0.0749(5) Uani 1 1 d . .
N2 N 0.9404(3) 0.81920(14) 0.81881(12) 0.0895(7) Uani 1 1 d . .
O1 O 0.56116(18) 0.20697(10) 0.86540(8) 0.0612(4) Uani 1 1 d . .
O2 O 0.6296(2) 0.37596(12) 0.96995(9) 0.0799(5) Uani 1 1 d . .
O3 O 0.68838(17) 0.81697(9) 0.62557(8) 0.0547(3) Uani 1 1 d . .
O4 O 0.58288(19) 0.64713(10) 0.52346(8) 0.0644(4) Uani 1 1 d . .

loop_
_atom_site_aniso_label
_atom_site_aniso_U_11
_atom_site_aniso_U_22
_atom_site_aniso_U_33
_atom_site_aniso_U_23
_atom_site_aniso_U_13
_atom_site_aniso_U_12
C1 0.0484(9) 0.0432(9) 0.0409(8) 0.0132(7) 0.0067(7) 0.0079(7)
C2 0.0776(13) 0.0488(10) 0.0404(9) 0.0075(8) 0.0014(9) 0.0110(9)
C3 0.0751(12) 0.0372(9) 0.0515(10) 0.0077(8) 0.0075(9) 0.0117(8)
C4 0.0430(8) 0.0391(8) 0.0468(9) 0.0140(7) 0.0096(7) 0.0043(7)
C5 0.0481(9) 0.0404(9) 0.0550(10) 0.0203(7) 0.0166(8) 0.0078(7)
C6 0.0880(15) 0.0452(10) 0.0715(13) 0.0195(9) 0.0089(11) 0.0093(10)
C7 0.1039(18) 0.0442(11) 0.1058(19) 0.0354(12) 0.0264(15) 0.0184(11)
C8 0.0808(15) 0.0701(14) 0.0908(16) 0.0504(13) 0.0284(13) 0.0299(12)
C9 0.0724(13) 0.0702(13) 0.0691(13) 0.0366(11) 0.0109(10) 0.0199(11)
C10 0.0645(11) 0.0482(10) 0.0624(11) 0.0238(9) 0.0076(9) 0.0099(9)
C11 0.0592(10) 0.0414(9) 0.0392(8) 0.0126(7) 0.0071(7) 0.0071(8)
C12 0.0582(10) 0.0363(8) 0.0447(9) 0.0112(7) 0.0087(8) 0.0095(7)
C13 0.0565(10) 0.0510(10) 0.0401(9) 0.0139(7) 0.0063(7) 0.0114(8)
C14 0.0507(9) 0.0505(10) 0.0395(9) 0.0177(7) 0.0068(7) 0.0109(8)
C15 0.0574(10) 0.0522(10) 0.0451(10) 0.0177(8) 0.0030(8) 0.0096(8)
C16 0.0912(16) 0.0673(13) 0.0659(13) 0.0339(11) -0.0100(11) 0.0158(12)
C17 0.158(3) 0.0688(16) 0.110(2) 0.0457(15) -0.0044(19) 0.0329(17)
C18 0.0658(11) 0.0453(10) 0.0467(10) 0.0229(8) 0.0072(8) 0.0094(8)
C19 0.0479(9) 0.0428(9) 0.0450(9) 0.0184(7) 0.0133(7) 0.0092(7)
C20 0.0562(10) 0.0383(9) 0.0581(10) 0.0176(8) 0.0022(8) 0.0019(8)
C21 0.0556(10) 0.0472(10) 0.0509(10) 0.0167(8) -0.0012(8) 0.0046(8)
C22 0.0464(9) 0.0438(9) 0.0481(9) 0.0195(7) 0.0121(7) 0.0095(7)
C23 0.0469(9) 0.0524(10) 0.0605(11) 0.0286(8) 0.0108(8) 0.0109(8)
C24 0.0713(13) 0.0701(13) 0.0636(12) 0.0333(10) 0.0097(10) 0.0176(10)
C25 0.0874(16) 0.1055(19) 0.0774(15) 0.0565(14) 0.0110(12) 0.0277(14)
C26 0.0909(17) 0.104(2) 0.116(2) 0.0795(18) 0.0144(16) 0.0344(15)
C27 0.0947(18) 0.0664(14) 0.123(2) 0.0507(14) 0.0168(16) 0.0301(13)
C28 0.0732(13) 0.0558(11) 0.0798(14) 0.0310(10) 0.0114(11) 0.0180(10)
C29 0.0625(11) 0.0349(8) 0.0539(10) 0.0137(7) 0.0070(8) 0.0052(8)
C30 0.0575(10) 0.0451(9) 0.0428(9) 0.0131(7) 0.0035(8) 0.0077(8)
C31 0.0506(9) 0.0449(9) 0.0436(9) 0.0188(7) 0.0111(7) 0.0081(7)
C32 0.0530(9) 0.0468(9) 0.0438(9) 0.0207(7) 0.0133(7) 0.0105(8)
C33 0.0541(10) 0.0464(9) 0.0445(9) 0.0200(8) 0.0143(8) 0.0108(8)
C34 0.0757(13) 0.0553(11) 0.0503(10) 0.0274(8) 0.0033(9) 0.0152(9)
C35 0.1162(19) 0.0546(12) 0.0825(15) 0.0348(11) -0.0070(14) 0.0138(12)
C36 0.0822(13) 0.0420(9) 0.0489(10) 0.0214(8) 0.0092(9) 0.0125(9)
N1 0.1111(15) 0.0502(9) 0.0491(9) 0.0178(8) -0.0036(9) 0.0028(9)
N2 0.1392(19) 0.0496(10) 0.0608(11) 0.0180(9) -0.0067(11) 0.0097(11)
O1 0.0754(9) 0.0507(7) 0.0520(7) 0.0226(6) -0.0023(6) 0.0136(6)
O2 0.1106(12) 0.0647(9) 0.0464(8) 0.0166(7) -0.0112(7) 0.0161(8)
O3 0.0738(8) 0.0438(7) 0.0460(7) 0.0212(5) 0.0053(6) 0.0128(6)
O4 0.0839(9) 0.0515(7) 0.0479(7) 0.0171(6) -0.0003(6) 0.0078(7)

loop_
_atom_type_symbol
_atom_type_description
_atom_type_scat_dispersion_real
_atom_type_scat_dispersion_imag
_atom_type_scat_source
C C 0.0033 0.0016 'International Tables Vol C Tables 4.2.6.8 and 6.1.1.4'
H H 0.0000 0.0000 'International Tables Vol C Tables 4.2.6.8 and 6.1.1.4'
N N 0.0061 0.0033 'International Tables Vol C Tables 4.2.6.8 and 6.1.1.4'
O O 0.0106 0.0060 'International Tables Vol C Tables 4.2.6.8 and 6.1.1.4'

loop_
_geom_angle_atom_site_label_1
_geom_angle_atom_site_label_2
_geom_angle_atom_site_label_3
_geom_angle
C2 C1 C12 117.12(15)
C2 C1 C13 117.71(15)
C12 C1 C13 125.17(15)
C3 C2 C1 121.93(16)
C3 C2 H2 119.0
C1 C2 H2 119.0
C2 C3 C4 121.39(15)
C2 C3 H3 119.3
C4 C3 H3 119.3
C3 C4 C11 116.58(15)
C3 C4 C5 121.88(14)
C11 C4 C5 121.54(14)
C10 C5 C6 116.55(16)
C10 C5 C4 121.49(15)
C6 C5 C4 121.95(16)
C7 C6 C5 121.3(2)
C7 C6 H6 119.3
C5 C6 H6 119.3
C8 C7 C6 120.6(2)
C8 C7 H7 119.7
C6 C7 H7 119.7
C9 C8 C7 119.16(19)
C9 C8 H8 120.4
C7 C8 H8 120.4
C8 C9 C10 120.5(2)
C8 C9 H9 119.8
C10 C9 H9 119.8
C9 C10 C5 121.90(18)
C9 C10 H10 119.0
C5 C10 H10 119.0
C12 C11 C4 122.23(15)
C12 C11 H11 118.9
C4 C11 H11 118.9
C11 C12 C1 120.69(15)
C11 C12 H12 119.7
C1 C12 H12 119.7
C14 C13 C1 131.58(16)
C14 C13 H13 114.2
C1 C13 H13 114.2
C13 C14 C18 124.84(15)
C13 C14 C15 118.57(15)
C18 C14 C15 116.58(14)
O2 C15 O1 124.57(16)
O2 C15 C14 123.43(16)
O1 C15 C14 112.00(14)
C17 C16 O1 108.84(18)
C17 C16 H16A 109.9
O1 C16 H16A 109.9
C17 C16 H16B 109.9
O1 C16 H16B 109.9
H16A C16 H16B 108.3
C16 C17 H17A 109.5
C16 C17 H17B 109.5
H17A C17 H17B 109.5
C16 C17 H17C 109.5
H17A C17 H17C 109.5
H17B C17 H17C 109.5
N1 C18 C14 178.7(2)
C20 C19 C30 117.54(14)
C20 C19 C31 125.19(15)
C30 C19 C31 117.27(15)
C21 C20 C19 121.05(15)
C21 C20 H20 119.5
C19 C20 H20 119.5
C20 C21 C22 121.63(16)
C20 C21 H21 119.2
C22 C21 H21 119.2
C29 C22 C21 117.27(15)
C29 C22 C23 121.35(15)
C21 C22 C23 121.36(15)
C24 C23 C28 117.86(17)
C24 C23 C22 120.98(16)
C28 C23 C22 121.14(17)
C25 C24 C23 121.1(2)
C25 C24 H24 119.5
C23 C24 H24 119.5
C26 C25 C24 120.0(2)
C26 C25 H25 120.0
C24 C25 H25 120.0
C27 C26 C25 120.0(2)
C27 C26 H26 120.0
C25 C26 H26 120.0
C26 C27 C28 120.1(2)
C26 C27 H27 120.0
C28 C27 H27 120.0
C27 C28 C23 120.9(2)
C27 C28 H28 119.6
C23 C28 H28 119.6
C30 C29 C22 121.33(15)
C30 C29 H29 119.3
C22 C29 H29 119.3
C29 C30 C19 121.17(15)
C29 C30 H30 119.4
C19 C30 H30 119.4
C32 C31 C19 131.35(16)
C32 C31 H31 114.3
C19 C31 H31 114.3
C31 C32 C36 124.82(15)
C31 C32 C33 118.79(15)
C36 C32 C33 116.38(14)
O4 C33 O3 124.93(15)
O4 C33 C32 123.95(15)
O3 C33 C32 111.12(14)
O3 C34 C35 106.54(15)
O3 C34 H34A 110.4
C35 C34 H34A 110.4
O3 C34 H34B 110.4
C35 C34 H34B 110.4
H34A C34 H34B 108.6
C34 C35 H35A 109.5
C34 C35 H35B 109.5
H35A C35 H35B 109.5
C34 C35 H35C 109.5
H35A C35 H35C 109.5
H35B C35 H35C 109.5
N2 C36 C32 179.4(2)
C15 O1 C16 116.46(14)
C33 O3 C34 116.85(13)

loop_
_geom_bond_atom_site_label_1
_geom_bond_atom_site_label_2
_geom_bond_distance
C1 C2 1.391(2)
C1 C12 1.393(2)
C1 C13 1.457(2)
C2 C3 1.371(2)
C2 H2 0.9300
C3 C4 1.390(2)
C3 H3 0.9300
C4 C11 1.396(2)
C4 C5 1.481(2)
C5 C10 1.382(3)
C5 C6 1.387(2)
C6 C7 1.385(3)
C6 H6 0.9300
C7 C8 1.363(3)
C7 H7 0.9300
C8 C9 1.362(3)
C8 H8 0.9300
C9 C10 1.380(2)
C9 H9 0.9300
C10 H10 0.9300
C11 C12 1.375(2)
C11 H11 0.9300
C12 H12 0.9300
C13 C14 1.333(2)
C13 H13 0.9300
C14 C18 1.432(2)
C14 C15 1.494(2)
C15 O2 1.195(2)
C15 O1 1.322(2)
C16 C17 1.448(3)
C16 O1 1.450(2)
C16 H16A 0.9700
C16 H16B 0.9700
C17 H17A 0.9600
C17 H17B 0.9600
C17 H17C 0.9600
C18 N1 1.141(2)
C19 C20 1.389(2)
C19 C30 1.392(2)
C19 C31 1.457(2)
C20 C21 1.377(2)
C20 H20 0.9300
C21 C22 1.392(2)
C21 H21 0.9300
C22 C29 1.386(2)
C22 C23 1.481(2)
C23 C24 1.389(3)
C23 C28 1.389(3)
C24 C25 1.377(3)
C24 H24 0.9300
C25 C26 1.374(4)
C25 H25 0.9300
C26 C27 1.368(4)
C26 H26 0.9300
C27 C28 1.382(3)
C27 H27 0.9300
C28 H28 0.9300
C29 C30 1.383(2)
C29 H29 0.9300
C30 H30 0.9300
C31 C32 1.342(2)
C31 H31 0.9300
C32 C36 1.430(2)
C32 C33 1.494(2)
C33 O4 1.2002(19)
C33 O3 1.3206(19)
C34 O3 1.4475(19)
C34 C35 1.498(3)
C34 H34A 0.9700
C34 H34B 0.9700
C35 H35A 0.9600
C35 H35B 0.9600
C35 H35C 0.9600
C36 N2 1.143(2)
